data_7122213
loop_
_publ_author_name
'Lorenz, Volker'
'Liebing, Phil'
'Bathelier, Adrien'
'Engelhardt, Felix'
'Maron, Laurent'
'Hilfert, Liane'
'Busse, Sabine'
'Edelmann, Frank T.'

_publ_section_title
;
 The &quot;Wanderlust&quot; of Me<sub>3</sub>Si groups in rare-earth
 triple-decker complexes: a combined experimental and computational study.
;
_journal_issue 73
_journal_name_full 'Chemical communications (Cambridge, England)'
_journal_page_first 10280
_journal_page_last 10283
_journal_paper_doi 10.1039/c8cc05317k
_journal_volume 54
_journal_year 2018
_chemical_formula_sum 'C42 H72 Si6 Tb2'
_chemical_formula_weight 1063.37
_space_group_crystal_system monoclinic
_space_group_IT_number 14
_space_group_name_Hall '-P 2yn'
_space_group_name_H-M_alt 'P 1 21/n 1'
_symmetry_space_group_name_Hall '-P 2yn'
_symmetry_space_group_name_H-M 'P 1 21/n 1'
_atom_sites_solution_hydrogens geom
_audit_creation_method SHELXL-2017/1
_audit_update_record
;
2018-04-25 deposited with the CCDC.
2018-08-21 downloaded from the CCDC.
;
_cell_angle_alpha 90
_cell_angle_beta 116.070(13)
_cell_angle_gamma 90
_cell_formula_units_Z 4
_cell_length_a 20.141(4)
_cell_length_b 12.664(3)
_cell_length_c 20.822(4)
_cell_measurement_reflns_used 48052
_cell_measurement_temperature 100(1)
_cell_measurement_theta_max 29.279
_cell_measurement_theta_min 1.942
_cell_volume 4770.6(18)
_computing_cell_refinement 'STOE X-AREA'
_computing_data_collection 'STOE X-AREA'
_computing_data_reduction 'STOE X-RED'
_computing_structure_refinement 'SHELXL-2017/1 (Sheldrick, 2017)'
_computing_structure_solution 'SHELXT-2014/5 (Sheldrick, 2014)'
_diffrn_ambient_temperature 100(1)
_diffrn_detector 'image plate (34 cm diameter)'
_diffrn_detector_area_resol_mean 6.67
_diffrn_detector_type STOE
_diffrn_measured_fraction_theta_full 0.997
_diffrn_measured_fraction_theta_max 0.971
_diffrn_measurement_details ' 208 frames, detector distance = 100 mm'
_diffrn_measurement_device '2-circle goniometer'
_diffrn_measurement_device_type 'STOE IPDS 2T'
_diffrn_measurement_method 'rotation method'
_diffrn_radiation_collimation '0.5 mm diameter, monocapillary'
_diffrn_radiation_monochromator 'plane graphite'
_diffrn_radiation_polarisn_norm 0
_diffrn_radiation_type 'Mo K\a'
_diffrn_radiation_wavelength 0.71073
_diffrn_reflns_av_R_equivalents 0.0506
_diffrn_reflns_av_unetI/netI 0.0364
_diffrn_reflns_Laue_measured_fraction_full 0.997
_diffrn_reflns_Laue_measured_fraction_max 0.971
_diffrn_reflns_limit_h_max 27
_diffrn_reflns_limit_h_min -27
_diffrn_reflns_limit_k_max 17
_diffrn_reflns_limit_k_min -16
_diffrn_reflns_limit_l_max 28
_diffrn_reflns_limit_l_min -28
_diffrn_reflns_number 48052
_diffrn_reflns_point_group_measured_fraction_full 0.997
_diffrn_reflns_point_group_measured_fraction_max 0.971
_diffrn_reflns_theta_full 25.242
_diffrn_reflns_theta_max 29.279
_diffrn_reflns_theta_min 1.942
_diffrn_source 'sealed X-ray tube, 12 x 0.4 mm long-fine focus'
_diffrn_source_current 40
_diffrn_source_power 2.00
_diffrn_source_voltage 50
_exptl_absorpt_coefficient_mu 3.118
_exptl_absorpt_correction_T_max 1.407
_exptl_absorpt_correction_T_min 0.766
_exptl_absorpt_correction_type empirical
_exptl_absorpt_process_details 'R. H. Blessing, Acta Cryst. (1995), A51, 33-38.'
_exptl_crystal_colour orange
_exptl_crystal_density_diffrn 1.481
_exptl_crystal_description block
_exptl_crystal_F_000 2152
_exptl_crystal_size_max 0.2
_exptl_crystal_size_mid 0.2
_exptl_crystal_size_min 0.2
_refine_diff_density_max 1.096
_refine_diff_density_min -1.238
_refine_diff_density_rms 0.117
_refine_ls_extinction_method none
_refine_ls_goodness_of_fit_ref 1.037
_refine_ls_hydrogen_treatment constr
_refine_ls_matrix_type full
_refine_ls_number_parameters 470
_refine_ls_number_reflns 12657
_refine_ls_number_restraints 876
_refine_ls_restrained_S_all 1.003
_refine_ls_R_factor_all 0.0388
_refine_ls_R_factor_gt 0.0286
_refine_ls_shift/su_max 0.002
_refine_ls_shift/su_mean 0.000
_refine_ls_structure_factor_coef Fsqd
_refine_ls_weighting_details 'w=1/[\s^2^(Fo^2^)+(0.0303P)^2^+2.3856P] where P=(Fo^2^+2Fc^2^)/3'
_refine_ls_weighting_scheme calc
_refine_ls_wR_factor_gt 0.0609
_refine_ls_wR_factor_ref 0.0633
_reflns_Friedel_coverage 0.000
_reflns_number_gt 10665
_reflns_number_total 12657
_reflns_threshold_expression 'I > 2\s(I)'
_cod_data_source_file c8cc05317k2.cif
_cod_data_source_block sortav
_cod_depositor_comments 'Adding full bibliography for 7122212--7122216.cif.'
_cod_original_cell_volume 4770.6(17)
_cod_database_code 7122213
_shelx_shelxl_version_number 2017/1
_shelx_space_group_comment
;
The symmetry employed for this shelxl refinement is uniquely defined
by the following loop, which should always be used as a source of
symmetry information in preference to the above space-group names.
They are only intended as comments.
;
_exptl_absorpt_special_details 'R. H. Blessing, Acta Cryst. (1995), A51, 33-38.'

loop_
_space_group_symop_operation_xyz
'x, y, z'
'-x+1/2, y+1/2, -z+1/2'
'-x, -y, -z'
'x-1/2, -y-1/2, z-1/2'

loop_
_atom_site_label
_atom_site_type_symbol
_atom_site_fract_x
_atom_site_fract_y
_atom_site_fract_z
_atom_site_U_iso_or_equiv
_atom_site_adp_type
_atom_site_occupancy
_atom_site_site_symmetry_order
_atom_site_calc_flag
_atom_site_refinement_flags_posn
_atom_site_refinement_flags_adp
C1 C 0.69436(15) 0.3773(2) 0.68446(14) 0.0136(5) Uani 1 1 d . U
C2 C 0.63855(15) 0.3489(2) 0.70599(13) 0.0134(5) Uani 1 1 d . U
H2 H 0.645151 0.384059 0.747585 0.016 Uiso 1 1 calc R U
C3 C 0.57611(15) 0.2822(2) 0.68159(14) 0.0130(5) Uani 1 1 d . U
H3 H 0.553571 0.283893 0.712133 0.016 Uiso 1 1 calc R U
C4 C 0.53842(14) 0.2130(2) 0.62294(14) 0.0127(5) Uani 1 1 d . U
C5 C 0.55436(16) 0.1817(2) 0.56543(14) 0.0152(5) Uani 1 1 d . U
H5 H 0.519809 0.133856 0.535005 0.018 Uiso 1 1 calc R U
C6 C 0.60963(16) 0.2053(2) 0.54326(15) 0.0164(5) Uani 1 1 d . U
H6 H 0.603475 0.167787 0.502617 0.020 Uiso 1 1 calc R U
C7 C 0.67172(15) 0.2719(2) 0.56794(14) 0.0146(5) Uani 1 1 d . U
H7 H 0.696320 0.268044 0.539248 0.018 Uiso 1 1 calc R U
C8 C 0.70632(14) 0.3434(2) 0.62548(14) 0.0135(5) Uani 1 1 d . U
H8 H 0.747040 0.376296 0.624269 0.016 Uiso 1 1 calc R U
C9 C 0.4658(2) 0.0014(3) 0.6204(2) 0.0317(7) Uani 1 1 d . U
H9A H 0.421178 -0.033067 0.614896 0.048 Uiso 1 1 calc R U
H9AB H 0.505776 -0.019591 0.664945 0.048 Uiso 1 1 calc R U
H9AC H 0.476961 -0.018337 0.581696 0.048 Uiso 1 1 calc R U
C10 C 0.36954(18) 0.1807(3) 0.5365(2) 0.0323(8) Uani 1 1 d . U
H10A H 0.379569 0.170081 0.495907 0.048 Uiso 1 1 calc R U
H10B H 0.356543 0.253258 0.538167 0.048 Uiso 1 1 calc R U
H10C H 0.329318 0.136112 0.532298 0.048 Uiso 1 1 calc R U
C11 C 0.4368(2) 0.1848(3) 0.6984(2) 0.0412(10) Uani 1 1 d . U
H11A H 0.427125 0.259160 0.696868 0.062 Uiso 1 1 calc R U
H11B H 0.479745 0.168024 0.741726 0.062 Uiso 1 1 calc R U
H11C H 0.395045 0.146361 0.696833 0.062 Uiso 1 1 calc R U
C12 C 0.8113(2) 0.4094(3) 0.83725(17) 0.0316(7) Uani 1 1 d . U
H12A H 0.775370 0.388980 0.853524 0.047 Uiso 1 1 calc R U
H12B H 0.845546 0.458477 0.870545 0.047 Uiso 1 1 calc R U
H12C H 0.837560 0.348074 0.833811 0.047 Uiso 1 1 calc R U
C13 C 0.7186(2) 0.5971(3) 0.7564(3) 0.0460(11) Uani 1 1 d . U
H13A H 0.696460 0.632575 0.711042 0.069 Uiso 1 1 calc R U
H13B H 0.754919 0.642263 0.791153 0.069 Uiso 1 1 calc R U
H13C H 0.681089 0.580374 0.771456 0.069 Uiso 1 1 calc R U
C14 C 0.8352(2) 0.5087(3) 0.71677(19) 0.0357(8) Uani 1 1 d . U
H14A H 0.862077 0.446477 0.715982 0.054 Uiso 1 1 calc R U
H14B H 0.868728 0.559511 0.748955 0.054 Uiso 1 1 calc R U
H14C H 0.811511 0.538287 0.669584 0.054 Uiso 1 1 calc R U
C15 C 0.58192(14) 0.5814(2) 0.52458(13) 0.0120(5) Uani 1 1 d . U
H15 H 0.623977 0.622808 0.537303 0.014 Uiso 1 1 calc R U
C16 C 0.56907(14) 0.5161(2) 0.46494(13) 0.0114(5) Uani 1 1 d . U
H16 H 0.604459 0.526236 0.448167 0.014 Uiso 1 1 calc R U
C17 C 0.51585(14) 0.4393(2) 0.42438(13) 0.0115(5) Uani 1 1 d . U
C18 C 0.45279(14) 0.4000(2) 0.43019(13) 0.0121(5) Uani 1 1 d . U
H18 H 0.427909 0.349329 0.395595 0.015 Uiso 1 1 calc R U
C19 C 0.47303(17) 0.2634(2) 0.31057(15) 0.0185(6) Uani 1 1 d . U
H19A H 0.422111 0.284525 0.286974 0.028 Uiso 1 1 calc R U
H19B H 0.479865 0.215067 0.348482 0.028 Uiso 1 1 calc R U
H19C H 0.486597 0.229583 0.276803 0.028 Uiso 1 1 calc R U
C20 C 0.51356(17) 0.4871(2) 0.27935(15) 0.0174(5) Uani 1 1 d . U
H20A H 0.523085 0.459849 0.241189 0.026 Uiso 1 1 calc R U
H20B H 0.545156 0.546620 0.300727 0.026 Uiso 1 1 calc R U
H20C H 0.462834 0.508860 0.260736 0.026 Uiso 1 1 calc R U
C21 C 0.63005(17) 0.3385(3) 0.38117(16) 0.0236(6) Uani 1 1 d . U
H21A H 0.638804 0.316909 0.341357 0.035 Uiso 1 1 calc R U
H21B H 0.639318 0.280263 0.413489 0.035 Uiso 1 1 calc R U
H21C H 0.662455 0.395941 0.405593 0.035 Uiso 1 1 calc R U
C22 C 0.30271(15) 0.5987(2) -0.18117(14) 0.0139(5) Uani 1 1 d . U
C23 C 0.28279(14) 0.6306(2) -0.12653(14) 0.0135(5) Uani 1 1 d . U
H23 H 0.241871 0.593597 -0.128966 0.016 Uiso 1 1 calc R U
C24 C 0.30880(15) 0.7038(2) -0.06943(14) 0.0142(5) Uani 1 1 d . U
H24 H 0.280320 0.701933 -0.044373 0.017 Uiso 1 1 calc R U
C25 C 0.36657(15) 0.7795(2) -0.03980(14) 0.0151(5) Uani 1 1 d . U
C26 C 0.42113(16) 0.8136(2) -0.06098(15) 0.0162(5) Uani 1 1 d . U
H26 H 0.451492 0.866056 -0.031290 0.019 Uiso 1 1 calc R U
C27 C 0.44022(16) 0.7863(2) -0.11698(15) 0.0168(5) Uani 1 1 d . U
H27 H 0.479281 0.826585 -0.115947 0.020 Uiso 1 1 calc R U
C28 C 0.41439(15) 0.7131(2) -0.17357(14) 0.0148(5) Uani 1 1 d . U
H28 H 0.440849 0.716725 -0.200556 0.018 Uiso 1 1 calc R U
C29 C 0.35868(15) 0.6361(2) -0.19950(13) 0.0140(5) Uani 1 1 d . U
H29 H 0.358308 0.600393 -0.238687 0.017 Uiso 1 1 calc R U
C30 C 0.3633(2) 0.7520(3) 0.10645(17) 0.0300(7) Uani 1 1 d . U
H30A H 0.319448 0.709506 0.084689 0.045 Uiso 1 1 calc R U
H30B H 0.363121 0.789363 0.146493 0.045 Uiso 1 1 calc R U
H30C H 0.406080 0.707327 0.122496 0.045 Uiso 1 1 calc R U
C31 C 0.27999(19) 0.9320(3) 0.00480(18) 0.0283(7) Uani 1 1 d . U
H31A H 0.282603 0.984091 -0.027490 0.042 Uiso 1 1 calc R U
H31B H 0.276058 0.966469 0.044032 0.042 Uiso 1 1 calc R U
H31C H 0.237467 0.887978 -0.019967 0.042 Uiso 1 1 calc R U
C32 C 0.4467(2) 0.9376(3) 0.0849(2) 0.0372(9) Uani 1 1 d . U
H32A H 0.491440 0.897192 0.100324 0.056 Uiso 1 1 calc R U
H32B H 0.444486 0.970051 0.125535 0.056 Uiso 1 1 calc R U
H32C H 0.446136 0.991343 0.052084 0.056 Uiso 1 1 calc R U
Si4 Si 0.24291(5) 0.49223(7) -0.24300(4) 0.01744(15) Uani 1 1 d . U
C33 C 0.1757(3) 0.5574(3) -0.3258(2) 0.0461(11) Uani 1 1 d . U
H33A H 0.201838 0.593545 -0.348256 0.069 Uiso 1 1 calc R U
H33B H 0.146853 0.607330 -0.314048 0.069 Uiso 1 1 calc R U
H33C H 0.143676 0.505213 -0.357865 0.069 Uiso 1 1 calc R U
C34 C 0.1910(2) 0.4184(3) -0.20272(18) 0.0398(10) Uani 1 1 d . U
H34A H 0.161750 0.466765 -0.190413 0.060 Uiso 1 1 calc R U
H34B H 0.225210 0.382618 -0.160438 0.060 Uiso 1 1 calc R U
H34C H 0.159290 0.367587 -0.236463 0.060 Uiso 1 1 calc R U
C35 C 0.2983(2) 0.3951(4) -0.2661(3) 0.0632(16) Uani 1 1 d . U
H35A H 0.265984 0.343187 -0.298285 0.095 Uiso 1 1 calc R U
H35B H 0.333011 0.360889 -0.223307 0.095 Uiso 1 1 calc R U
H35C H 0.324543 0.430972 -0.288530 0.095 Uiso 1 1 calc R U
C36 C 0.51832(14) 0.5812(2) 0.07869(13) 0.0117(5) Uani 1 1 d . U
H36 H 0.528054 0.621657 0.119119 0.014 Uiso 1 1 calc R U
C37 C 0.46053(14) 0.5073(2) 0.06466(13) 0.0110(5) Uani 1 1 d . U
H37 H 0.441031 0.513121 0.097541 0.013 Uiso 1 1 calc R U
C38 C 0.42471(14) 0.4268(2) 0.01351(13) 0.0109(4) Uani 1 1 d . U
C39 C 0.43498(14) 0.3915(2) -0.04607(14) 0.0114(4) Uani 1 1 d . U
H39 H 0.403097 0.336450 -0.069961 0.014 Uiso 1 1 calc R U
C40 C 0.32329(17) 0.2323(2) -0.02489(17) 0.0220(6) Uani 1 1 d . U
H40A H 0.297744 0.250644 -0.074589 0.033 Uiso 1 1 calc R U
H40B H 0.291308 0.191096 -0.011557 0.033 Uiso 1 1 calc R U
H40C H 0.366613 0.191952 -0.016789 0.033 Uiso 1 1 calc R U
C41 C 0.38519(18) 0.3131(3) 0.12478(16) 0.0261(7) Uani 1 1 d . U
H41A H 0.344848 0.285601 0.132495 0.039 Uiso 1 1 calc R U
H41B H 0.406294 0.372733 0.155490 0.039 Uiso 1 1 calc R U
H41C H 0.422160 0.259356 0.135337 0.039 Uiso 1 1 calc R U
C42 C 0.27090(17) 0.4447(2) 0.00958(18) 0.0226(6) Uani 1 1 d . U
H42A H 0.246274 0.457808 -0.040941 0.034 Uiso 1 1 calc R U
H42B H 0.288234 0.510188 0.034554 0.034 Uiso 1 1 calc R U
H42C H 0.236981 0.412307 0.024660 0.034 Uiso 1 1 calc R U
Si1 Si 0.76363(4) 0.47313(6) 0.74758(4) 0.01640(15) Uani 1 1 d . U
Si2 Si 0.45340(4) 0.14725(6) 0.61990(4) 0.01610(15) Uani 1 1 d . U
Si3 Si 0.53227(4) 0.38205(6) 0.34834(4) 0.01284(13) Uani 1 1 d . U
Si5 Si 0.36547(5) 0.84883(6) 0.03952(4) 0.01764(15) Uani 1 1 d . U
Si6 Si 0.35081(4) 0.35476(6) 0.02985(4) 0.01256(14) Uani 1 1 d . U
Tb1 Tb 0.56681(2) 0.38399(2) 0.57117(2) 0.01013(3) Uani 1 1 d . .
Tb2 Tb 0.42342(2) 0.61002(2) -0.06396(2) 0.00982(3) Uani 1 1 d . .

loop_
_atom_site_aniso_label
_atom_site_aniso_U_11
_atom_site_aniso_U_22
_atom_site_aniso_U_33
_atom_site_aniso_U_23
_atom_site_aniso_U_13
_atom_site_aniso_U_12
C1 0.0119(11) 0.0113(12) 0.0146(12) 0.0021(9) 0.0029(10) -0.0002(9)
C2 0.0161(12) 0.0134(12) 0.0100(11) 0.0004(9) 0.0051(10) 0.0009(10)
C3 0.0130(12) 0.0144(12) 0.0126(11) 0.0036(9) 0.0066(11) 0.0026(9)
C4 0.0114(12) 0.0088(12) 0.0167(12) 0.0010(9) 0.0051(11) -0.0018(9)
C5 0.0165(13) 0.0093(12) 0.0179(13) -0.0012(9) 0.0057(11) -0.0005(9)
C6 0.0153(13) 0.0187(13) 0.0145(12) -0.0034(10) 0.0058(11) 0.0039(10)
C7 0.0143(12) 0.0164(13) 0.0143(12) 0.0033(9) 0.0073(11) 0.0065(10)
C8 0.0117(12) 0.0117(12) 0.0181(12) 0.0028(9) 0.0076(11) 0.0009(9)
C9 0.0263(17) 0.0170(15) 0.049(2) -0.0005(14) 0.0142(17) -0.0063(12)
C10 0.0160(15) 0.0328(19) 0.0418(19) 0.0125(15) 0.0070(15) -0.0037(13)
C11 0.049(2) 0.045(2) 0.047(2) -0.0194(17) 0.037(2) -0.0277(19)
C12 0.0286(18) 0.039(2) 0.0169(14) 0.0026(13) 0.0006(14) -0.0063(15)
C13 0.0305(19) 0.0222(18) 0.068(3) -0.0231(18) 0.006(2) -0.0019(15)
C14 0.0298(19) 0.047(2) 0.0277(17) -0.0044(15) 0.0103(16) -0.0225(16)
C15 0.0107(12) 0.0110(12) 0.0131(11) 0.0020(9) 0.0042(11) 0.0002(9)
C16 0.0113(12) 0.0115(12) 0.0125(11) 0.0023(9) 0.0062(10) 0.0035(9)
C17 0.0115(12) 0.0139(12) 0.0090(11) 0.0006(9) 0.0043(10) 0.0056(9)
C18 0.0130(12) 0.0097(11) 0.0127(11) -0.0004(9) 0.0048(10) 0.0027(9)
C19 0.0290(16) 0.0126(13) 0.0150(13) -0.0011(10) 0.0106(13) 0.0011(11)
C20 0.0208(14) 0.0178(14) 0.0162(13) 0.0004(10) 0.0105(12) 0.0009(10)
C21 0.0217(15) 0.0334(17) 0.0181(13) 0.0006(12) 0.0109(13) 0.0104(13)
C22 0.0124(12) 0.0149(13) 0.0102(11) -0.0007(9) 0.0010(10) 0.0019(9)
C23 0.0099(11) 0.0144(12) 0.0143(12) 0.0004(9) 0.0036(10) -0.0008(9)
C24 0.0138(12) 0.0153(13) 0.0156(12) 0.0000(9) 0.0083(11) 0.0030(9)
C25 0.0147(13) 0.0136(13) 0.0157(12) -0.0033(9) 0.0056(11) 0.0023(10)
C26 0.0181(13) 0.0113(13) 0.0177(13) 0.0001(9) 0.0066(12) 0.0003(10)
C27 0.0170(13) 0.0142(13) 0.0199(13) 0.0035(10) 0.0089(12) -0.0018(10)
C28 0.0160(13) 0.0154(13) 0.0137(12) 0.0046(9) 0.0072(11) 0.0033(10)
C29 0.0143(12) 0.0170(13) 0.0088(11) -0.0001(9) 0.0032(10) 0.0032(10)
C30 0.045(2) 0.0267(17) 0.0205(15) -0.0020(12) 0.0169(16) 0.0052(15)
C31 0.0312(17) 0.0242(17) 0.0324(17) -0.0036(13) 0.0166(16) 0.0093(13)
C32 0.036(2) 0.039(2) 0.0364(19) -0.0227(16) 0.0156(18) -0.0164(16)
Si4 0.0158(4) 0.0193(4) 0.0137(3) -0.0039(3) 0.0032(3) -0.0022(3)
C33 0.051(3) 0.037(2) 0.0242(17) 0.0070(15) -0.0072(18) -0.0182(19)
C34 0.061(3) 0.033(2) 0.0227(16) -0.0097(14) 0.0160(18) -0.0300(19)
C35 0.032(2) 0.062(3) 0.087(4) -0.060(3) 0.018(2) -0.008(2)
C36 0.0116(12) 0.0118(12) 0.0107(11) -0.0014(9) 0.0039(10) 0.0004(9)
C37 0.0120(12) 0.0127(12) 0.0091(11) 0.0022(9) 0.0053(10) 0.0022(9)
C38 0.0090(11) 0.0102(11) 0.0119(11) 0.0020(9) 0.0032(10) 0.0002(9)
C39 0.0102(11) 0.0096(12) 0.0128(11) 0.0003(9) 0.0036(10) -0.0011(9)
C40 0.0215(15) 0.0163(14) 0.0325(16) -0.0063(11) 0.0157(14) -0.0079(11)
C41 0.0188(15) 0.0386(19) 0.0193(14) 0.0074(12) 0.0070(13) -0.0074(13)
C42 0.0200(14) 0.0193(15) 0.0355(17) 0.0043(12) 0.0186(14) 0.0022(11)
Si1 0.0134(4) 0.0149(4) 0.0168(4) -0.0014(3) 0.0027(3) -0.0024(3)
Si2 0.0155(4) 0.0119(4) 0.0219(4) 0.0003(3) 0.0092(3) -0.0027(3)
Si3 0.0147(3) 0.0130(3) 0.0116(3) -0.0005(3) 0.0064(3) 0.0028(3)
Si5 0.0212(4) 0.0141(4) 0.0178(4) -0.0045(3) 0.0087(3) 0.0012(3)
Si6 0.0104(3) 0.0135(3) 0.0144(3) 0.0009(3) 0.0060(3) -0.0019(3)
Tb1 0.00990(6) 0.00927(6) 0.01091(6) 0.00149(4) 0.00430(5) 0.00178(4)
Tb2 0.00932(6) 0.00938(6) 0.01008(6) 0.00067(4) 0.00362(5) 0.00116(4)

loop_
_atom_type_symbol
_atom_type_description
_atom_type_scat_dispersion_real
_atom_type_scat_dispersion_imag
_atom_type_scat_source
C C 0.0033 0.0016 'International Tables Vol C Tables 4.2.6.8 and 6.1.1.4'
H H 0.0000 0.0000 'International Tables Vol C Tables 4.2.6.8 and 6.1.1.4'
Si Si 0.0817 0.0704 'International Tables Vol C Tables 4.2.6.8 and 6.1.1.4'
Tb Tb -0.1723 4.1537 'International Tables Vol C Tables 4.2.6.8 and 6.1.1.4'

loop_
_geom_angle_atom_site_label_1
_geom_angle_atom_site_label_2
_geom_angle_atom_site_label_3
_geom_angle
_geom_angle_site_symmetry_1
_geom_angle_site_symmetry_3
C8 C1 C2 130.7(3) . .
C8 C1 Si1 116.41(19) . .
C2 C1 Si1 112.83(19) . .
C8 C1 Tb1 72.68(15) . .
C2 C1 Tb1 72.21(15) . .
Si1 C1 Tb1 137.95(13) . .
C3 C2 C1 137.6(2) . .
C3 C2 Tb1 74.09(15) . .
C1 C2 Tb1 75.85(15) . .
C3 C2 H2 111.2 . .
C1 C2 H2 111.2 . .
Tb1 C2 H2 135.8 . .
C2 C3 C4 137.2(2) . .
C2 C3 Tb1 74.02(14) . .
C4 C3 Tb1 74.86(14) . .
C2 C3 H3 111.4 . .
C4 C3 H3 111.4 . .
Tb1 C3 H3 137.3 . .
C3 C4 C5 131.4(2) . .
C3 C4 Si2 115.89(18) . .
C5 C4 Si2 112.7(2) . .
C3 C4 Tb1 73.19(14) . .
C5 C4 Tb1 73.21(14) . .
Si2 C4 Tb1 136.08(13) . .
C6 C5 C4 135.8(3) . .
C6 C5 Tb1 74.31(16) . .
C4 C5 Tb1 74.74(15) . .
C6 C5 H5 112.1 . .
C4 C5 H5 112.1 . .
Tb1 C5 H5 135.1 . .
C7 C6 C5 135.3(2) . .
C7 C6 Tb1 73.90(15) . .
C5 C6 Tb1 73.87(15) . .
C7 C6 H6 112.4 . .
C5 C6 H6 112.4 . .
Tb1 C6 H6 136.8 . .
C6 C7 C8 136.1(2) . .
C6 C7 Tb1 74.42(15) . .
C8 C7 Tb1 74.30(14) . .
C6 C7 H7 111.9 . .
C8 C7 H7 111.9 . .
Tb1 C7 H7 136.2 . .
C7 C8 C1 135.9(2) . .
C7 C8 Tb1 73.76(15) . .
C1 C8 Tb1 75.65(15) . .
C7 C8 H8 112.0 . .
C1 C8 H8 112.0 . .
Tb1 C8 H8 134.7 . .
Si2 C9 H9A 109.5 . .
Si2 C9 H9AB 109.5 . .
H9A C9 H9AB 109.5 . .
Si2 C9 H9AC 109.5 . .
H9A C9 H9AC 109.5 . .
H9AB C9 H9AC 109.5 . .
Si2 C10 H10A 109.5 . .
Si2 C10 H10B 109.5 . .
H10A C10 H10B 109.5 . .
Si2 C10 H10C 109.5 . .
H10A C10 H10C 109.5 . .
H10B C10 H10C 109.5 . .
Si2 C11 H11A 109.5 . .
Si2 C11 H11B 109.5 . .
H11A C11 H11B 109.5 . .
Si2 C11 H11C 109.5 . .
H11A C11 H11C 109.5 . .
H11B C11 H11C 109.5 . .
Si1 C12 H12A 109.5 . .
Si1 C12 H12B 109.5 . .
H12A C12 H12B 109.5 . .
Si1 C12 H12C 109.5 . .
H12A C12 H12C 109.5 . .
H12B C12 H12C 109.5 . .
Si1 C13 H13A 109.5 . .
Si1 C13 H13B 109.5 . .
H13A C13 H13B 109.5 . .
Si1 C13 H13C 109.5 . .
H13A C13 H13C 109.5 . .
H13B C13 H13C 109.5 . .
Si1 C14 H14A 109.5 . .
Si1 C14 H14B 109.5 . .
H14A C14 H14B 109.5 . .
Si1 C14 H14C 109.5 . .
H14A C14 H14C 109.5 . .
H14B C14 H14C 109.5 . .
C16 C15 C18 136.5(2) . 3_666
C16 C15 Tb1 76.85(15) . .
C18 C15 Tb1 75.67(14) 3_666 .
C16 C15 Tb1 75.05(15) . 3_666
C18 C15 Tb1 76.26(15) 3_666 3_666
Tb1 C15 Tb1 98.25(8) . 3_666
C16 C15 H15 111.8 . .
C18 C15 H15 111.8 3_666 .
Tb1 C15 H15 129.8 . .
Tb1 C15 H15 131.9 3_666 .
C15 C16 C17 136.1(2) . .
C15 C16 Tb1 73.49(14) . .
C17 C16 Tb1 77.82(14) . .
C15 C16 Tb1 75.67(14) . 3_666
C17 C16 Tb1 75.91(14) . 3_666
Tb1 C16 Tb1 97.42(7) . 3_666
C15 C16 H16 111.9 . .
C17 C16 H16 111.9 . .
Tb1 C16 H16 131.5 . .
Tb1 C16 H16 131.1 3_666 .
C18 C17 C16 131.3(2) . .
C18 C17 Si3 115.37(19) . .
C16 C17 Si3 113.29(17) . .
C18 C17 Tb1 73.20(14) . 3_666
C16 C17 Tb1 74.81(14) . 3_666
Si3 C17 Tb1 130.80(12) . 3_666
C18 C17 Tb1 74.71(14) . .
C16 C17 Tb1 73.06(14) . .
Si3 C17 Tb1 133.47(12) . .
Tb1 C17 Tb1 95.70(7) 3_666 .
C17 C18 C15 136.1(2) . 3_666
C17 C18 Tb1 77.36(15) . 3_666
C15 C18 Tb1 74.51(14) 3_666 3_666
C17 C18 Tb1 76.39(15) . .
C15 C18 Tb1 74.63(15) 3_666 .
Tb1 C18 Tb1 97.40(8) 3_666 .
C17 C18 H18 112.0 . .
C15 C18 H18 112.0 3_666 .
Tb1 C18 H18 130.5 3_666 .
Tb1 C18 H18 132.0 . .
Si3 C19 H19A 109.5 . .
Si3 C19 H19B 109.5 . .
H19A C19 H19B 109.5 . .
Si3 C19 H19C 109.5 . .
H19A C19 H19C 109.5 . .
H19B C19 H19C 109.5 . .
Si3 C20 H20A 109.5 . .
Si3 C20 H20B 109.5 . .
H20A C20 H20B 109.5 . .
Si3 C20 H20C 109.5 . .
H20A C20 H20C 109.5 . .
H20B C20 H20C 109.5 . .
Si3 C21 H21A 109.5 . .
Si3 C21 H21B 109.5 . .
H21A C21 H21B 109.5 . .
Si3 C21 H21C 109.5 . .
H21A C21 H21C 109.5 . .
H21B C21 H21C 109.5 . .
C29 C22 C23 131.1(3) . .
C29 C22 Si4 113.48(18) . .
C23 C22 Si4 115.40(19) . .
C29 C22 Tb2 72.96(15) . .
C23 C22 Tb2 72.99(15) . .
Si4 C22 Tb2 137.50(13) . .
C24 C23 C22 136.8(2) . .
C24 C23 Tb2 73.77(15) . .
C22 C23 Tb2 74.92(15) . .
C24 C23 H23 111.6 . .
C22 C23 H23 111.6 . .
Tb2 C23 H23 137.1 . .
C23 C24 C25 137.5(2) . .
C23 C24 Tb2 74.11(15) . .
C25 C24 Tb2 75.12(15) . .
C23 C24 H24 111.3 . .
C25 C24 H24 111.3 . .
Tb2 C24 H24 137.0 . .
C26 C25 C24 131.9(2) . .
C26 C25 Si5 116.2(2) . .
C24 C25 Si5 111.88(18) . .
C26 C25 Tb2 73.87(15) . .
C24 C25 Tb2 72.75(15) . .
Si5 C25 Tb2 137.42(14) . .
C25 C26 C27 134.9(3) . .
C25 C26 Tb2 74.22(15) . .
C27 C26 Tb2 73.92(16) . .
C25 C26 H26 112.5 . .
C27 C26 H26 112.5 . .
Tb2 C26 H26 135.7 . .
C28 C27 C26 135.5(3) . .
C28 C27 Tb2 73.66(15) . .
C26 C27 Tb2 74.08(15) . .
C28 C27 H27 112.2 . .
C26 C27 H27 112.2 . .
Tb2 C27 H27 137.2 . .
C29 C28 C27 136.0(2) . .
C29 C28 Tb2 73.77(14) . .
C27 C28 Tb2 74.60(15) . .
C29 C28 H28 112.0 . .
C27 C28 H28 112.0 . .
Tb2 C28 H28 136.6 . .
C28 C29 C22 136.3(2) . .
C28 C29 Tb2 74.43(15) . .
C22 C29 Tb2 74.96(15) . .
C28 C29 H29 111.9 . .
C22 C29 H29 111.9 . .
Tb2 C29 H29 135.2 . .
Si5 C30 H30A 109.5 . .
Si5 C30 H30B 109.5 . .
H30A C30 H30B 109.5 . .
Si5 C30 H30C 109.5 . .
H30A C30 H30C 109.5 . .
H30B C30 H30C 109.5 . .
Si5 C31 H31A 109.5 . .
Si5 C31 H31B 109.5 . .
H31A C31 H31B 109.5 . .
Si5 C31 H31C 109.5 . .
H31A C31 H31C 109.5 . .
H31B C31 H31C 109.5 . .
Si5 C32 H32A 109.5 . .
Si5 C32 H32B 109.5 . .
H32A C32 H32B 109.5 . .
Si5 C32 H32C 109.5 . .
H32A C32 H32C 109.5 . .
H32B C32 H32C 109.5 . .
C34 Si4 C33 108.6(2) . .
C34 Si4 C35 107.7(2) . .
C33 Si4 C35 109.3(2) . .
C34 Si4 C22 111.67(13) . .
C33 Si4 C22 107.59(16) . .
C35 Si4 C22 111.92(16) . .
Si4 C33 H33A 109.5 . .
Si4 C33 H33B 109.5 . .
H33A C33 H33B 109.5 . .
Si4 C33 H33C 109.5 . .
H33A C33 H33C 109.5 . .
H33B C33 H33C 109.5 . .
Si4 C34 H34A 109.5 . .
Si4 C34 H34B 109.5 . .
H34A C34 H34B 109.5 . .
Si4 C34 H34C 109.5 . .
H34A C34 H34C 109.5 . .
H34B C34 H34C 109.5 . .
Si4 C35 H35A 109.5 . .
Si4 C35 H35B 109.5 . .
H35A C35 H35B 109.5 . .
Si4 C35 H35C 109.5 . .
H35A C35 H35C 109.5 . .
H35B C35 H35C 109.5 . .
C37 C36 C39 135.7(2) . 3_665
C37 C36 Tb2 75.43(15) . .
C39 C36 Tb2 75.20(15) 3_665 .
C37 C36 Tb2 75.50(14) . 3_665
C39 C36 Tb2 76.03(14) 3_665 3_665
Tb2 C36 Tb2 97.09(8) . 3_665
C37 C36 H36 112.2 . .
C39 C36 H36 112.2 3_665 .
Tb2 C36 H36 132.2 . .
Tb2 C36 H36 130.7 3_665 .
C36 C37 C38 136.7(2) . .
C36 C37 Tb2 74.80(14) . .
C38 C37 Tb2 77.29(14) . .
C36 C37 Tb2 74.80(14) . 3_665
C38 C37 Tb2 76.31(14) . 3_665
Tb2 C37 Tb2 96.69(7) . 3_665
C36 C37 H37 111.7 . .
C38 C37 H37 111.7 . .
Tb2 C37 H37 130.8 . .
Tb2 C37 H37 132.5 3_665 .
C39 C38 C37 131.4(2) . .
C39 C38 Si6 115.66(19) . .
C37 C38 Si6 112.96(17) . .
C39 C38 Tb2 73.76(14) . 3_665
C37 C38 Tb2 74.17(14) . 3_665
Si6 C38 Tb2 131.70(12) . 3_665
C39 C38 Tb2 74.14(14) . .
C37 C38 Tb2 73.26(14) . .
Si6 C38 Tb2 133.37(12) . .
Tb2 C38 Tb2 94.89(7) 3_665 .
C38 C39 C36 136.3(2) . 3_665
C38 C39 Tb2 76.76(15) . 3_665
C36 C39 Tb2 74.92(15) 3_665 3_665
C38 C39 Tb2 76.61(15) . .
C36 C39 Tb2 74.27(14) 3_665 .
Tb2 C39 Tb2 96.47(8) 3_665 .
C38 C39 H39 111.9 . .
C36 C39 H39 111.9 3_665 .
Tb2 C39 H39 131.0 3_665 .
Tb2 C39 H39 132.4 . .
Si6 C40 H40A 109.5 . .
Si6 C40 H40B 109.5 . .
H40A C40 H40B 109.5 . .
Si6 C40 H40C 109.5 . .
H40A C40 H40C 109.5 . .
H40B C40 H40C 109.5 . .
Si6 C41 H41A 109.5 . .
Si6 C41 H41B 109.5 . .
H41A C41 H41B 109.5 . .
Si6 C41 H41C 109.5 . .
H41A C41 H41C 109.5 . .
H41B C41 H41C 109.5 . .
Si6 C42 H42A 109.5 . .
Si6 C42 H42B 109.5 . .
H42A C42 H42B 109.5 . .
Si6 C42 H42C 109.5 . .
H42A C42 H42C 109.5 . .
H42B C42 H42C 109.5 . .
C13 Si1 C12 109.0(2) . .
C13 Si1 C14 108.2(2) . .
C12 Si1 C14 108.15(17) . .
C13 Si1 C1 111.64(15) . .
C12 Si1 C1 108.55(15) . .
C14 Si1 C1 111.23(14) . .
C9 Si2 C10 107.18(18) . .
C9 Si2 C11 108.80(18) . .
C10 Si2 C11 108.70(19) . .
C9 Si2 C4 108.73(14) . .
C10 Si2 C4 111.68(13) . .
C11 Si2 C4 111.61(14) . .
C21 Si3 C19 107.09(15) . .
C21 Si3 C20 108.43(14) . .
C19 Si3 C20 111.95(13) . .
C21 Si3 C17 110.53(12) . .
C19 Si3 C17 110.23(12) . .
C20 Si3 C17 108.59(12) . .
C32 Si5 C30 108.73(18) . .
C32 Si5 C31 108.07(18) . .
C30 Si5 C31 109.73(16) . .
C32 Si5 C25 112.33(14) . .
C30 Si5 C25 111.21(14) . .
C31 Si5 C25 106.70(14) . .
C40 Si6 C41 106.63(16) . .
C40 Si6 C42 112.08(15) . .
C41 Si6 C42 107.18(15) . .
C40 Si6 C38 109.67(12) . .
C41 Si6 C38 111.80(13) . .
C42 Si6 C38 109.46(12) . .
C2 Tb1 C3 31.88(8) . .
C2 Tb1 C7 81.89(8) . .
C3 Tb1 C7 90.50(8) . .
C2 Tb1 C5 82.82(9) . .
C3 Tb1 C5 60.59(8) . .
C7 Tb1 C5 60.87(9) . .
C2 Tb1 C6 90.64(9) . .
C3 Tb1 C6 82.01(8) . .
C7 Tb1 C6 31.67(9) . .
C5 Tb1 C6 31.83(8) . .
C2 Tb1 C8 60.33(8) . .
C3 Tb1 C8 82.57(8) . .
C7 Tb1 C8 31.95(9) . .
C5 Tb1 C8 83.51(9) . .
C6 Tb1 C8 61.03(9) . .
C2 Tb1 C4 61.45(9) . .
C3 Tb1 C4 31.95(8) . .
C7 Tb1 C4 83.32(8) . .
C5 Tb1 C4 32.05(8) . .
C6 Tb1 C4 61.13(8) . .
C8 Tb1 C4 92.76(8) . .
C2 Tb1 C1 31.94(8) . .
C3 Tb1 C1 61.35(8) . .
C7 Tb1 C1 60.86(8) . .
C5 Tb1 C1 92.68(9) . .
C6 Tb1 C1 83.20(9) . .
C8 Tb1 C1 31.67(8) . .
C4 Tb1 C1 84.65(8) . .
C2 Tb1 C15 116.55(8) . .
C3 Tb1 C15 142.83(8) . .
C7 Tb1 C15 105.88(8) . .
C5 Tb1 C15 156.07(8) . .
C6 Tb1 C15 128.29(8) . .
C8 Tb1 C15 93.89(8) . .
C4 Tb1 C15 170.46(8) . .
C1 Tb1 C15 97.50(8) . .
C2 Tb1 C18 101.05(8) . 3_666
C3 Tb1 C18 117.39(8) . 3_666
C7 Tb1 C18 131.45(8) . 3_666
C5 Tb1 C18 167.29(8) . 3_666
C6 Tb1 C18 158.07(8) . 3_666
C8 Tb1 C18 108.98(8) . 3_666
C4 Tb1 C18 140.79(7) . 3_666
C1 Tb1 C18 96.92(8) . 3_666
C15 Tb1 C18 29.82(7) . 3_666
C2 Tb1 C16 140.59(8) . .
C3 Tb1 C16 171.90(8) . .
C7 Tb1 C16 90.60(8) . .
C5 Tb1 C16 126.58(8) . .
C6 Tb1 C16 102.96(8) . .
C8 Tb1 C16 94.18(8) . .
C4 Tb1 C16 156.10(8) . .
C1 Tb1 C16 112.48(8) . .
C15 Tb1 C16 29.66(7) . .
C18 Tb1 C16 56.62(7) 3_666 .
C2 Tb1 C16 112.67(8) . 3_666
C3 Tb1 C16 98.35(8) . 3_666
C7 Tb1 C16 163.65(8) . 3_666
C5 Tb1 C16 111.93(8) . 3_666
C6 Tb1 C16 136.07(8) . 3_666
C8 Tb1 C16 162.90(8) . 3_666
C4 Tb1 C16 96.93(8) . 3_666
C1 Tb1 C16 135.48(8) . 3_666
C15 Tb1 C16 74.99(7) . 3_666
C18 Tb1 C16 55.37(8) 3_666 3_666
C16 Tb1 C16 82.58(7) . 3_666
C24 Tb2 C29 83.00(8) . .
C24 Tb2 C23 32.12(8) . .
C29 Tb2 C23 60.75(8) . .
C24 Tb2 C28 90.82(8) . .
C29 Tb2 C28 31.80(9) . .
C23 Tb2 C28 82.26(8) . .
C24 Tb2 C27 82.20(9) . .
C29 Tb2 C27 60.97(9) . .
C23 Tb2 C27 91.03(9) . .
C28 Tb2 C27 31.74(9) . .
C24 Tb2 C26 60.72(9) . .
C29 Tb2 C26 83.78(9) . .
C23 Tb2 C26 83.27(9) . .
C28 Tb2 C26 61.16(8) . .
C27 Tb2 C26 32.00(8) . .
C24 Tb2 C22 61.75(8) . .
C29 Tb2 C22 32.08(8) . .
C23 Tb2 C22 32.09(8) . .
C28 Tb2 C22 61.21(9) . .
C27 Tb2 C22 83.65(9) . .
C26 Tb2 C22 93.36(9) . .
C24 Tb2 C25 32.13(9) . .
C29 Tb2 C25 93.03(8) . .
C23 Tb2 C25 61.86(9) . .
C28 Tb2 C25 83.46(8) . .
C27 Tb2 C25 61.10(9) . .
C26 Tb2 C25 31.90(8) . .
C22 Tb2 C25 85.20(9) . .
C24 Tb2 C36 107.12(8) . .
C29 Tb2 C36 168.74(8) . .
C23 Tb2 C36 130.51(8) . .
C28 Tb2 C36 140.31(8) . .
C27 Tb2 C36 114.61(8) . .
C26 Tb2 C36 96.76(8) . .
C22 Tb2 C36 158.20(8) . .
C25 Tb2 C36 93.27(8) . .
C24 Tb2 C39 128.56(8) . 3_665
C29 Tb2 C39 139.08(8) . 3_665
C23 Tb2 C39 158.59(7) . 3_665
C28 Tb2 C39 112.63(8) . 3_665
C27 Tb2 C39 94.54(8) . 3_665
C26 Tb2 C39 90.56(8) . 3_665
C22 Tb2 C39 169.30(7) . 3_665
C25 Tb2 C39 103.21(8) . 3_665
C36 Tb2 C39 29.87(7) . 3_665
C24 Tb2 C36 145.23(8) . 3_665
C29 Tb2 C36 91.49(8) . 3_665
C23 Tb2 C36 117.48(8) . 3_665
C28 Tb2 C36 102.39(8) . 3_665
C27 Tb2 C36 124.66(8) . 3_665
C26 Tb2 C36 152.94(8) . 3_665
C22 Tb2 C36 96.65(8) . 3_665
C25 Tb2 C36 174.05(8) . 3_665
C36 Tb2 C36 82.91(8) . 3_665
C39 Tb2 C36 75.66(8) 3_665 3_665
C24 Tb2 C37 96.67(8) . .
C29 Tb2 C37 156.67(8) . .
C23 Tb2 C37 107.96(8) . .
C28 Tb2 C37 169.48(8) . .
C27 Tb2 C37 142.27(8) . .
C26 Tb2 C37 116.52(8) . .
C22 Tb2 C37 129.04(8) . .
C25 Tb2 C37 99.00(8) . .
C36 Tb2 C37 29.77(7) . .
C39 Tb2 C37 56.86(7) 3_665 .
C36 Tb2 C37 75.43(7) 3_665 .

loop_
_geom_bond_atom_site_label_1
_geom_bond_atom_site_label_2
_geom_bond_distance
_geom_bond_site_symmetry_2
C1 C8 1.418(3) .
C1 C2 1.427(3) .
C1 Si1 1.880(3) .
C1 Tb1 2.616(3) .
C2 C3 1.412(4) .
C2 Tb1 2.569(3) .
C2 H2 0.9300 .
C3 C4 1.421(4) .
C3 Tb1 2.570(2) .
C3 H3 0.9300 .
C4 C5 1.426(3) .
C4 Si2 1.880(3) .
C4 Tb1 2.592(3) .
C5 C6 1.412(4) .
C5 Tb1 2.572(3) .
C5 H5 0.9300 .
C6 C7 1.405(4) .
C6 Tb1 2.578(3) .
C6 H6 0.9300 .
C7 C8 1.417(4) .
C7 Tb1 2.571(3) .
C7 H7 0.9300 .
C8 Tb1 2.578(3) .
C8 H8 0.9300 .
C9 Si2 1.864(3) .
C9 H9A 0.9600 .
C9 H9AB 0.9600 .
C9 H9AC 0.9600 .
C10 Si2 1.863(4) .
C10 H10A 0.9600 .
C10 H10B 0.9600 .
C10 H10C 0.9600 .
C11 Si2 1.867(3) .
C11 H11A 0.9600 .
C11 H11B 0.9600 .
C11 H11C 0.9600 .
C12 Si1 1.866(3) .
C12 H12A 0.9600 .
C12 H12B 0.9600 .
C12 H12C 0.9600 .
C13 Si1 1.862(4) .
C13 H13A 0.9600 .
C13 H13B 0.9600 .
C13 H13C 0.9600 .
C14 Si1 1.872(3) .
C14 H14A 0.9600 .
C14 H14B 0.9600 .
C14 H14C 0.9600 .
C15 C16 1.418(3) .
C15 C18 1.417(3) 3_666
C15 Tb1 2.747(3) .
C15 Tb1 2.809(3) 3_666
C15 H15 0.9300 .
C16 C17 1.419(4) .
C16 Tb1 2.790(2) .
C16 Tb1 2.801(3) 3_666
C16 H16 0.9300 .
C17 C18 1.418(3) .
C17 Si3 1.898(2) .
C17 Tb1 2.815(2) 3_666
C17 Tb1 2.851(2) .
C18 Tb1 2.762(3) 3_666
C18 Tb1 2.830(3) .
C18 H18 0.9300 .
C19 Si3 1.864(3) .
C19 H19A 0.9600 .
C19 H19B 0.9600 .
C19 H19C 0.9600 .
C20 Si3 1.871(3) .
C20 H20A 0.9600 .
C20 H20B 0.9600 .
C20 H20C 0.9600 .
C21 Si3 1.862(3) .
C21 H21A 0.9600 .
C21 H21B 0.9600 .
C21 H21C 0.9600 .
C22 C29 1.421(4) .
C22 C23 1.421(3) .
C22 Si4 1.888(3) .
C22 Tb2 2.583(3) .
C23 C24 1.414(4) .
C23 Tb2 2.558(3) .
C23 H23 0.9300 .
C24 C25 1.422(4) .
C24 Tb2 2.554(3) .
C24 H24 0.9300 .
C25 C26 1.419(4) .
C25 Si5 1.879(3) .
C25 Tb2 2.584(3) .
C26 C27 1.422(4) .
C26 Tb2 2.580(3) .
C26 H26 0.9300 .
C27 C28 1.407(4) .
C27 Tb2 2.578(3) .
C27 H27 0.9300 .
C28 C29 1.404(4) .
C28 Tb2 2.566(3) .
C28 H28 0.9300 .
C29 Tb2 2.557(3) .
C29 H29 0.9300 .
C30 Si5 1.872(3) .
C30 H30A 0.9600 .
C30 H30B 0.9600 .
C30 H30C 0.9600 .
C31 Si5 1.871(3) .
C31 H31A 0.9600 .
C31 H31B 0.9600 .
C31 H31C 0.9600 .
C32 Si5 1.865(4) .
C32 H32A 0.9600 .
C32 H32B 0.9600 .
C32 H32C 0.9600 .
Si4 C34 1.855(3) .
Si4 C33 1.853(4) .
Si4 C35 1.861(4) .
C33 H33A 0.9600 .
C33 H33B 0.9600 .
C33 H33C 0.9600 .
C34 H34A 0.9600 .
C34 H34B 0.9600 .
C34 H34C 0.9600 .
C35 H35A 0.9600 .
C35 H35B 0.9600 .
C35 H35C 0.9600 .
C36 C37 1.420(4) .
C36 C39 1.424(3) 3_665
C36 Tb2 2.760(3) .
C36 Tb2 2.766(3) 3_665
C36 H36 0.9300 .
C37 C38 1.421(4) .
C37 Tb2 2.768(2) .
C37 Tb2 2.775(2) 3_665
C37 H37 0.9300 .
C38 C39 1.417(3) .
C38 Si6 1.899(3) .
C38 Tb2 2.802(3) 3_665
C38 Tb2 2.820(3) .
C39 Tb2 2.764(3) 3_665
C39 Tb2 2.789(3) .
C39 H39 0.9300 .
C40 Si6 1.859(3) .
C40 H40A 0.9600 .
C40 H40B 0.9600 .
C40 H40C 0.9600 .
C41 Si6 1.861(3) .
C41 H41A 0.9600 .
C41 H41B 0.9600 .
C41 H41C 0.9600 .
C42 Si6 1.862(3) .
C42 H42A 0.9600 .
C42 H42B 0.9600 .
C42 H42C 0.9600 .

loop_
_geom_torsion_atom_site_label_1
_geom_torsion_atom_site_label_2
_geom_torsion_atom_site_label_3
_geom_torsion_atom_site_label_4
_geom_torsion
_geom_torsion_site_symmetry_1
_geom_torsion_site_symmetry_4
C8 C1 C2 C3 -0.4(5) . .
Si1 C1 C2 C3 -178.7(3) . .
Tb1 C1 C2 C3 46.0(3) . .
C8 C1 C2 Tb1 -46.4(3) . .
Si1 C1 C2 Tb1 135.32(16) . .
C1 C2 C3 C4 -1.6(6) . .
Tb1 C2 C3 C4 44.9(3) . .
C1 C2 C3 Tb1 -46.5(3) . .
C2 C3 C4 C5 3.4(5) . .
Tb1 C3 C4 C5 48.1(3) . .
C2 C3 C4 Si2 -178.3(3) . .
Tb1 C3 C4 Si2 -133.61(17) . .
C2 C3 C4 Tb1 -44.7(3) . .
C3 C4 C5 C6 -1.1(5) . .
Si2 C4 C5 C6 -179.4(3) . .
Tb1 C4 C5 C6 47.0(3) . .
C3 C4 C5 Tb1 -48.1(3) . .
Si2 C4 C5 Tb1 133.58(16) . .
C4 C5 C6 C7 -1.7(6) . .
Tb1 C5 C6 C7 45.4(3) . .
C4 C5 C6 Tb1 -47.1(3) . .
C5 C6 C7 C8 0.5(6) . .
Tb1 C6 C7 C8 45.9(3) . .
C5 C6 C7 Tb1 -45.4(3) . .
C6 C7 C8 C1 1.8(6) . .
Tb1 C7 C8 C1 47.8(3) . .
C6 C7 C8 Tb1 -46.0(3) . .
C2 C1 C8 C7 -0.9(5) . .
Si1 C1 C8 C7 177.3(3) . .
Tb1 C1 C8 C7 -47.2(3) . .
C2 C1 C8 Tb1 46.3(3) . .
Si1 C1 C8 Tb1 -135.52(17) . .
C18 C15 C16 C17 -0.8(6) 3_666 .
Tb1 C15 C16 C17 51.3(3) . .
Tb1 C15 C16 C17 -51.1(3) 3_666 .
C18 C15 C16 Tb1 -52.1(3) 3_666 .
Tb1 C15 C16 Tb1 -102.40(6) 3_666 .
C18 C15 C16 Tb1 50.4(3) 3_666 3_666
Tb1 C15 C16 Tb1 102.40(6) . 3_666
C15 C16 C17 C18 0.6(5) . .
Tb1 C16 C17 C18 50.6(3) . .
Tb1 C16 C17 C18 -50.4(3) 3_666 .
C15 C16 C17 Si3 179.4(3) . .
Tb1 C16 C17 Si3 -130.69(15) . .
Tb1 C16 C17 Si3 128.34(15) 3_666 .
C15 C16 C17 Tb1 51.0(3) . 3_666
Tb1 C16 C17 Tb1 100.97(5) . 3_666
C15 C16 C17 Tb1 -49.9(3) . .
Tb1 C16 C17 Tb1 -100.97(5) 3_666 .
C16 C17 C18 C15 -0.2(5) . 3_666
Si3 C17 C18 C15 -178.9(3) . 3_666
Tb1 C17 C18 C15 -51.1(3) 3_666 3_666
Tb1 C17 C18 C15 49.8(3) . 3_666
C16 C17 C18 Tb1 51.0(3) . 3_666
Si3 C17 C18 Tb1 -127.76(15) . 3_666
Tb1 C17 C18 Tb1 100.96(6) . 3_666
C16 C17 C18 Tb1 -50.0(3) . .
Si3 C17 C18 Tb1 131.28(16) . .
Tb1 C17 C18 Tb1 -100.96(6) 3_666 .
C29 C22 C23 C24 -2.9(5) . .
Si4 C22 C23 C24 179.9(3) . .
Tb2 C22 C23 C24 44.8(3) . .
C29 C22 C23 Tb2 -47.7(3) . .
Si4 C22 C23 Tb2 135.10(17) . .
C22 C23 C24 C25 0.0(6) . .
Tb2 C23 C24 C25 45.2(3) . .
C22 C23 C24 Tb2 -45.1(3) . .
C23 C24 C25 C26 3.1(6) . .
Tb2 C24 C25 C26 48.0(3) . .
C23 C24 C25 Si5 -179.8(3) . .
Tb2 C24 C25 Si5 -134.93(16) . .
C23 C24 C25 Tb2 -44.9(3) . .
C24 C25 C26 C27 -1.1(6) . .
Si5 C25 C26 C27 -178.1(3) . .
Tb2 C25 C26 C27 46.5(3) . .
C24 C25 C26 Tb2 -47.6(3) . .
Si5 C25 C26 Tb2 135.40(18) . .
C25 C26 C27 C28 -1.7(6) . .
Tb2 C26 C27 C28 44.9(3) . .
C25 C26 C27 Tb2 -46.6(3) . .
C26 C27 C28 C29 0.4(6) . .
Tb2 C27 C28 C29 45.4(3) . .
C26 C27 C28 Tb2 -45.0(3) . .
C27 C28 C29 C22 1.4(6) . .
Tb2 C28 C29 C22 47.1(3) . .
C27 C28 C29 Tb2 -45.7(3) . .
C23 C22 C29 C28 0.8(5) . .
Si4 C22 C29 C28 178.1(3) . .
Tb2 C22 C29 C28 -46.9(3) . .
C23 C22 C29 Tb2 47.7(3) . .
Si4 C22 C29 Tb2 -135.04(16) . .
C29 C22 Si4 C34 162.6(2) . .
C23 C22 Si4 C34 -19.7(3) . .
Tb2 C22 Si4 C34 72.6(2) . .
C29 C22 Si4 C33 -78.3(3) . .
C23 C22 Si4 C33 99.4(3) . .
Tb2 C22 Si4 C33 -168.4(2) . .
C29 C22 Si4 C35 41.8(3) . .
C23 C22 Si4 C35 -140.5(3) . .
Tb2 C22 Si4 C35 -48.3(3) . .
C39 C36 C37 C38 1.7(6) 3_665 .
Tb2 C36 C37 C38 51.7(3) . .
Tb2 C36 C37 C38 -49.8(3) 3_665 .
C39 C36 C37 Tb2 -49.9(3) 3_665 .
Tb2 C36 C37 Tb2 -101.47(6) 3_665 .
C39 C36 C37 Tb2 51.5(3) 3_665 3_665
Tb2 C36 C37 Tb2 101.47(6) . 3_665
C36 C37 C38 C39 -1.1(5) . .
Tb2 C37 C38 C39 49.8(3) . .
Tb2 C37 C38 C39 -50.4(3) 3_665 .
C36 C37 C38 Si6 178.5(3) . .
Tb2 C37 C38 Si6 -130.64(15) . .
Tb2 C37 C38 Si6 129.12(15) 3_665 .
C36 C37 C38 Tb2 49.3(3) . 3_665
Tb2 C37 C38 Tb2 100.24(5) . 3_665
C36 C37 C38 Tb2 -50.9(3) . .
Tb2 C37 C38 Tb2 -100.24(5) 3_665 .
C37 C38 C39 C36 -0.2(5) . 3_665
Si6 C38 C39 C36 -179.7(3) . 3_665
Tb2 C38 C39 C36 -50.8(3) 3_665 3_665
Tb2 C38 C39 C36 49.3(3) . 3_665
C37 C38 C39 Tb2 50.6(3) . 3_665
Si6 C38 C39 Tb2 -128.96(16) . 3_665
Tb2 C38 C39 Tb2 100.08(6) . 3_665
C37 C38 C39 Tb2 -49.5(3) . .
Si6 C38 C39 Tb2 130.95(16) . .
Tb2 C38 C39 Tb2 -100.08(6) 3_665 .
C8 C1 Si1 C13 122.9(3) . .
C2 C1 Si1 C13 -58.6(3) . .
Tb1 C1 Si1 C13 29.8(3) . .
C8 C1 Si1 C12 -117.0(2) . .
C2 C1 Si1 C12 61.5(2) . .
Tb1 C1 Si1 C12 149.91(19) . .
C8 C1 Si1 C14 1.9(3) . .
C2 C1 Si1 C14 -179.6(2) . .
Tb1 C1 Si1 C14 -91.2(2) . .
C3 C4 Si2 C9 -121.5(2) . .
C5 C4 Si2 C9 57.1(2) . .
Tb1 C4 Si2 C9 146.1(2) . .
C3 C4 Si2 C10 120.4(2) . .
C5 C4 Si2 C10 -61.0(2) . .
Tb1 C4 Si2 C10 28.1(2) . .
C3 C4 Si2 C11 -1.5(3) . .
C5 C4 Si2 C11 177.1(2) . .
Tb1 C4 Si2 C11 -93.8(2) . .
C18 C17 Si3 C21 -131.2(2) . .
C16 C17 Si3 C21 49.9(2) . .
Tb1 C17 Si3 C21 139.56(17) 3_666 .
Tb1 C17 Si3 C21 -38.5(2) . .
C18 C17 Si3 C19 -13.0(2) . .
C16 C17 Si3 C19 168.06(19) . .
Tb1 C17 Si3 C19 -102.24(18) 3_666 .
Tb1 C17 Si3 C19 79.72(19) . .
C18 C17 Si3 C20 110.0(2) . .
C16 C17 Si3 C20 -69.0(2) . .
Tb1 C17 Si3 C20 20.7(2) 3_666 .
Tb1 C17 Si3 C20 -157.31(16) . .
C26 C25 Si5 C32 -8.6(3) . .
C24 C25 Si5 C32 173.8(2) . .
Tb2 C25 Si5 C32 85.8(2) . .
C26 C25 Si5 C30 -130.7(2) . .
C24 C25 Si5 C30 51.7(3) . .
Tb2 C25 Si5 C30 -36.3(3) . .
C26 C25 Si5 C31 109.6(2) . .
C24 C25 Si5 C31 -67.9(2) . .
Tb2 C25 Si5 C31 -155.9(2) . .
C39 C38 Si6 C40 13.1(2) . .
C37 C38 Si6 C40 -166.5(2) . .
Tb2 C38 Si6 C40 -77.64(19) 3_665 .
Tb2 C38 Si6 C40 105.19(18) . .
C39 C38 Si6 C41 131.1(2) . .
C37 C38 Si6 C41 -48.5(2) . .
Tb2 C38 Si6 C41 40.4(2) 3_665 .
Tb2 C38 Si6 C41 -136.76(17) . .
C39 C38 Si6 C42 -110.3(2) . .
C37 C38 Si6 C42 70.1(2) . .
Tb2 C38 Si6 C42 159.02(16) 3_665 .
Tb2 C38 Si6 C42 -18.2(2) . .
